data_1569584
loop_
_publ_author_name
'Chakrabarti, Kaushik'
'Spangenberg, Alice'
'Subramaniyan, Vasudevan'
'Hederstedt, Andreas'
'Abdelaziz, Omar Y.'
'Polukeev, Alexey V.'
'Wallenberg, Reine'
'Hulteberg, Christian P.'
'Wendt, Ola F.'

_publ_section_title
;
 Acceptorless dehydrogenation of 4-methylpiperidine by supported
 pincer-ligated iridium catalysts in continuous flow
;
_journal_issue 17
_journal_name_full 'Catalysis Science &amp; Technology'
_journal_page_first 5113
_journal_page_last 5119
_journal_paper_doi 10.1039/D3CY00881A
_journal_volume 13
_journal_year 2023
_chemical_formula_moiety 'C38 H51 Cl Ir O6 P2'
_chemical_formula_sum 'C38 H51 Cl Ir O6 P2'
_chemical_formula_weight 893.37
_space_group_crystal_system monoclinic
_space_group_IT_number 14
_space_group_name_Hall '-P 2ybc'
_space_group_name_H-M_alt 'P 1 21/c 1'
_atom_sites_solution_hydrogens geom
_atom_sites_solution_primary dual
_audit_creation_date 2023-06-15
_audit_creation_method
;
Olex2 1.5
(compiled 2023.03.06 svn.rbb2c1857 for OlexSys, GUI svn.r6748)
;
_audit_update_record
;
2023-06-15 deposited with the CCDC.	2023-07-17 downloaded from the CCDC.
;
_cell_angle_alpha 90
_cell_angle_beta 109.088(3)
_cell_angle_gamma 90
_cell_formula_units_Z 4
_cell_length_a 8.2561(2)
_cell_length_b 40.9906(9)
_cell_length_c 12.0590(3)
_cell_measurement_reflns_used 11956
_cell_measurement_temperature 298
_cell_measurement_theta_max 28.4580
_cell_measurement_theta_min 3.5740
_cell_volume 3856.65(17)
_computing_cell_refinement 'CrysAlisPro 1.171.42.89a (Rigaku OD, 2023)'
_computing_data_collection 'CrysAlisPro 1.171.42.89a (Rigaku OD, 2023)'
_computing_data_reduction 'CrysAlisPro 1.171.42.89a (Rigaku OD, 2023)'
_computing_molecular_graphics 'Olex2 1.5 (Dolomanov et al., 2009)'
_computing_publication_material 'Olex2 1.5 (Dolomanov et al., 2009)'
_computing_structure_refinement 'SHELXL 2018/3 (Sheldrick, 2015)'
_computing_structure_solution 'SHELXT 2018/2 (Sheldrick, 2018)'
_diffrn_ambient_temperature 298
_diffrn_detector 'CCD plate'
_diffrn_detector_area_resol_mean 16.1367
_diffrn_detector_type Eos
_diffrn_measured_fraction_theta_full 0.998
_diffrn_measured_fraction_theta_max 0.998
_diffrn_measurement_details
;
List of Runs (angles in degrees, time in seconds):

  # Type    Start    End  Width  t~exp~   \w     \q     \k     \f   Frames
#--------------------------------------------------------------------------
  1  \w     25.00  57.25   0.75   60.00    --   18.90-109.00 130.00   43
  2  \w    -60.00  -3.00   0.75   60.00    --  -21.87 109.00-133.00   76
  3  \w      0.00  87.00   0.75   60.00    --   18.90  37.00-120.00  116
  4  \w     41.00  87.50   0.75   60.00    --   18.90 178.00  90.00   62
  5  \w     -1.00  38.00   0.75   60.00    --   18.90  77.00   0.00   52
  6  \w     -8.00  27.25   0.75   60.00    --   18.90  77.00-150.00   47
  7  \w    -50.00  37.00   0.75   60.00    --   18.90 -37.00  60.00  116
  8  \w     -2.00  24.25   0.75   60.00    --   18.90  77.00  90.00   35
  9  \w    -34.00  44.00   0.75   60.00    --  -21.87  57.00 -30.00  104
;
_diffrn_measurement_device 'four-circle diffractometer'
_diffrn_measurement_device_type 'Xcalibur, Eos'
_diffrn_measurement_method '\w scans'
_diffrn_orient_matrix_type 'CrysAlisPro convention (1999,Acta A55,543-557)'
_diffrn_orient_matrix_UB_11 -0.0168892000
_diffrn_orient_matrix_UB_12 -0.0168746000
_diffrn_orient_matrix_UB_13 0.0030282000
_diffrn_orient_matrix_UB_21 -0.0605925000
_diffrn_orient_matrix_UB_22 0.0006599000
_diffrn_orient_matrix_UB_23 -0.0573766000
_diffrn_orient_matrix_UB_31 0.0656832000
_diffrn_orient_matrix_UB_32 -0.0037273000
_diffrn_orient_matrix_UB_33 -0.0239454000
_diffrn_radiation_monochromator graphite
_diffrn_radiation_probe x-ray
_diffrn_radiation_type 'Mo K\a'
_diffrn_radiation_wavelength 0.71073
_diffrn_reflns_av_R_equivalents 0.0692
_diffrn_reflns_av_unetI/netI 0.0599
_diffrn_reflns_Laue_measured_fraction_full 0.998
_diffrn_reflns_Laue_measured_fraction_max 0.998
_diffrn_reflns_limit_h_max 9
_diffrn_reflns_limit_h_min -9
_diffrn_reflns_limit_k_max 44
_diffrn_reflns_limit_k_min -48
_diffrn_reflns_limit_l_max 13
_diffrn_reflns_limit_l_min -14
_diffrn_reflns_number 33593
_diffrn_reflns_point_group_measured_fraction_full 0.998
_diffrn_reflns_point_group_measured_fraction_max 0.998
_diffrn_reflns_theta_full 24.997
_diffrn_reflns_theta_max 24.997
_diffrn_reflns_theta_min 3.282
_diffrn_source 'fine-focus sealed X-ray tube'
_diffrn_source_type 'Enhance (Mo) X-ray Source'
_exptl_absorpt_coefficient_mu 3.657
_exptl_absorpt_correction_T_max 1.00000
_exptl_absorpt_correction_T_min 0.94956
_exptl_absorpt_correction_type multi-scan
_exptl_absorpt_process_details
;
CrysAlisPro 1.171.42.89a (Rigaku Oxford Diffraction, 2023)
Empirical absorption correction using spherical harmonics,
implemented in SCALE3 ABSPACK scaling algorithm.
;
_exptl_crystal_colour orange
_exptl_crystal_colour_primary orange
_exptl_crystal_density_diffrn 1.539
_exptl_crystal_description needle
_exptl_crystal_F_000 1804
_exptl_crystal_size_max 0.1
_exptl_crystal_size_mid 0.03
_exptl_crystal_size_min 0.02
_refine_diff_density_max 1.374
_refine_diff_density_min -4.187
_refine_diff_density_rms 0.129
_refine_ls_extinction_method none
_refine_ls_goodness_of_fit_ref 1.296
_refine_ls_hydrogen_treatment constr
_refine_ls_matrix_type full
_refine_ls_number_parameters 491
_refine_ls_number_reflns 6775
_refine_ls_number_restraints 83
_refine_ls_restrained_S_all 1.288
_refine_ls_R_factor_all 0.0782
_refine_ls_R_factor_gt 0.0622
_refine_ls_shift/su_max 0.001
_refine_ls_shift/su_mean 0.000
_refine_ls_structure_factor_coef Fsqd
_refine_ls_weighting_details 'w=1/[\s^2^(Fo^2^)+(0.0212P)^2^+10.6117P] where P=(Fo^2^+2Fc^2^)/3'
_refine_ls_weighting_scheme calc
_refine_ls_wR_factor_gt 0.0988
_refine_ls_wR_factor_ref 0.1030
_reflns_Friedel_coverage 0.000
_reflns_number_gt 5651
_reflns_number_total 6775
_reflns_threshold_expression 'I > 2\s(I)'
_cod_data_source_file d3cy00881a2.cif
_cod_data_source_block full
_cod_depositor_comments 'Adding full bibliography for 1569584.cif.'
_cod_database_code 1569584
_shelx_shelxl_version_number 2018/3
_chemical_oxdiff_formula C38H52P2O6ClIr
_shelx_space_group_comment
;
The symmetry employed for this shelxl refinement is uniquely defined
by the following loop, which should always be used as a source of
symmetry information in preference to the above space-group names.
They are only intended as comments.
;
_shelx_estimated_absorpt_t_max 0.930
_shelx_estimated_absorpt_t_min 0.711
_olex2_refinement_description
;
1. Fixed Uiso
 At 1.2 times of:
  All C(H) groups, All C(H,H) groups
 At 1.5 times of:
  All C(H,H,H) groups
2. Restrained distances
 C33-C34 \\sim C33-C34A
 with sigma of 0.02
 C33-C38 \\sim C33-C38A
 with sigma of 0.02
 C34-C35 \\sim C34A-C35A
 with sigma of 0.02
 C35-C36 \\sim C35A-C36A
 with sigma of 0.02
 C38-C37 \\sim C38A-C37A
 with sigma of 0.02
 C37-C36 \\sim C37A-C36A
 with sigma of 0.02
 C33-C35 \\sim C33-C35A
 with sigma of 0.04
 C33-C37 \\sim C33-C37A
 with sigma of 0.04
 C34-C36 \\sim C34A-C36A
 with sigma of 0.04
 C35-C37 \\sim C35A-C37A
 with sigma of 0.04
 C38-C36 \\sim C38A-C36A
 with sigma of 0.04
3. Rigid body (RIGU) restrains
 C34A, C34, C35, C35A, C36, C36A, C37, C37A, C38, C38A, C33
 with sigma for 1-2 distances of 0.0005 and sigma for 1-3 distances of 0.0005
4. Others
 Sof(C34A)=Sof(H0)=Sof(C35A)=Sof(H1)=Sof(C36A)=Sof(H01R)=Sof(C37A)=Sof(H2)=
 Sof(C38A)=Sof(H3)=1-FVAR(1)
 Sof(C34)=Sof(H013)=Sof(C35)=Sof(H015)=Sof(C38)=Sof(H018)=Sof(C37)=Sof(H019)=
 Sof(C36)=Sof(H01Q)=FVAR(1)
5.a Secondary CH2 refined with riding coordinates:
 C24(H00G,H00I), C32(H00J,H00K)
5.b Aromatic/amide H refined with riding coordinates:
 C11(H00H), C26(H00V), C30(H00X), C27(H011), C34(H013), C28(H014), C35(H015),
 C38(H018), C37(H019), C29(H01P), C36(H01Q), C34A(H0), C35A(H1), C36A(H01R),
 C37A(H2), C38A(H3)
5.c Idealised Me refined as rotating group:
 C7(H00A,H00B,H00C), C6(H00D,H00E,H00F), C8(H00L,H00M,H00N), C2(H00O,H00P,
 H00Q), C16(H00R,H00S,H00T), C17(H00U,H00W,H00Y), C18(H00Z,H,HA), C22(H01A,H01B,
 H01C), C21(H01D,H01E,H01F), C4(H01G,H01H,H01I), C20(H01J,H01K,H01L), C3(H01M,
 H01N,H01O)
;
_olex2_submission_special_instructions 'No special instructions were received'
_oxdiff_exptl_absorpt_empirical_details
;
Empirical correction (ABSPACK) includes:
- Absorption correction using spherical harmonics
- Frame scaling
;
_oxdiff_exptl_absorpt_empirical_full_max 1.252
_oxdiff_exptl_absorpt_empirical_full_min 0.935

loop_
_space_group_symop_operation_xyz
'x, y, z'
'-x, y+1/2, -z+1/2'
'-x, -y, -z'
'x, -y-1/2, z-1/2'

loop_
_atom_site_label
_atom_site_type_symbol
_atom_site_fract_x
_atom_site_fract_y
_atom_site_fract_z
_atom_site_U_iso_or_equiv
_atom_site_adp_type
_atom_site_occupancy
_atom_site_site_symmetry_order
_atom_site_calc_flag
_atom_site_refinement_flags_posn
_atom_site_refinement_flags_adp
_atom_site_refinement_flags_occupancy
_atom_site_disorder_assembly
_atom_site_disorder_group
Ir1 Ir 0.77229(4) 0.32221(2) 0.77316(3) 0.02606(10) Uani 1 1 d . . . . .
P1 P 0.9420(3) 0.34893(5) 0.93623(18) 0.0306(5) Uani 1 1 d . . . . .
P2 P 0.5640(3) 0.31273(5) 0.59629(18) 0.0293(5) Uani 1 1 d . . . . .
Cl1 Cl 0.9374(3) 0.27367(5) 0.7858(2) 0.0477(6) Uani 1 1 d . . . . .
O2 O 0.4462(7) 0.34654(12) 0.5727(5) 0.0351(13) Uani 1 1 d . . . . .
O1 O 0.8492(7) 0.38549(12) 0.9266(5) 0.0377(14) Uani 1 1 d . . . . .
O4 O 0.6336(8) 0.47872(13) 0.8433(5) 0.0453(16) Uani 1 1 d . . . . .
C14 C 0.6513(10) 0.36584(16) 0.7509(6) 0.0250(17) Uani 1 1 d . . . . .
C9 C 0.7115(9) 0.39130(17) 0.8277(7) 0.0266(17) Uani 1 1 d . . . . .
C13 C 0.5055(10) 0.37102(19) 0.6527(7) 0.0303(18) Uani 1 1 d . . . . .
O3 O 0.8573(9) 0.45086(14) 0.9595(6) 0.062(2) Uani 1 1 d . . . . .
C5 C 0.9485(12) 0.3366(2) 1.0861(7) 0.043(2) Uani 1 1 d . . . . .
O6 O 0.2369(8) 0.43782(14) 0.5046(5) 0.0509(17) Uani 1 1 d . . . . .
O5 O 0.1570(9) 0.38606(16) 0.4868(7) 0.076(2) Uani 1 1 d . . . . .
C12 C 0.4209(10) 0.40133(19) 0.6332(7) 0.0311(19) Uani 1 1 d . . . . .
C10 C 0.6390(10) 0.42255(18) 0.8078(7) 0.0311(19) Uani 1 1 d . . . . .
C11 C 0.4926(10) 0.42665(18) 0.7111(7) 0.0322(19) Uani 1 1 d . . . . .
H00H H 0.440352 0.447036 0.697745 0.039 Uiso 1 1 calc R U . . .
C19 C 0.3953(11) 0.2818(2) 0.5846(8) 0.043(2) Uani 1 1 d . . . . .
C7 C 1.0263(14) 0.3021(2) 1.1108(9) 0.063(3) Uani 1 1 d . . . . .
H00A H 0.976989 0.288510 1.043216 0.094 Uiso 1 1 calc R U . . .
H00B H 1.002280 0.292905 1.176976 0.094 Uiso 1 1 calc R U . . .
H00C H 1.148058 0.303332 1.127467 0.094 Uiso 1 1 calc R U . . .
C23 C 0.7251(12) 0.45113(19) 0.8807(8) 0.036(2) Uani 1 1 d . . . . .
C31 C 0.2584(11) 0.4065(2) 0.5339(8) 0.038(2) Uani 1 1 d . . . . .
C6 C 0.7611(14) 0.3355(3) 1.0839(9) 0.068(3) Uani 1 1 d . . . . .
H00D H 0.709552 0.356579 1.062003 0.102 Uiso 1 1 calc R U . . .
H00E H 0.757925 0.329841 1.160353 0.102 Uiso 1 1 calc R U . . .
H00F H 0.699065 0.319546 1.027904 0.102 Uiso 1 1 calc R U . . .
C24 C 0.7154(12) 0.5086(2) 0.8980(9) 0.054(3) Uani 1 1 d . . . . .
H00G H 0.821948 0.511996 0.882037 0.065 Uiso 1 1 calc R U . . .
H00I H 0.740387 0.507594 0.982351 0.065 Uiso 1 1 calc R U . . .
C15 C 0.6437(12) 0.3140(2) 0.4680(7) 0.043(2) Uani 1 1 d . . . . .
C33 C 0.0868(13) 0.4825(2) 0.3897(8) 0.047(2) Uani 1 1 d D . . . .
C1 C 1.1545(11) 0.3608(2) 0.9252(9) 0.046(2) Uani 1 1 d . . . . .
C25 C 0.5925(13) 0.53572(19) 0.8468(8) 0.046(2) Uani 1 1 d . . . . .
C32 C 0.0805(12) 0.4469(2) 0.4150(8) 0.053(3) Uani 1 1 d . . . . .
H00J H -0.016494 0.442402 0.441112 0.063 Uiso 1 1 calc R U . . .
H00K H 0.067011 0.434370 0.344307 0.063 Uiso 1 1 calc R U . . .
C8 C 1.0493(15) 0.3608(3) 1.1808(8) 0.069(3) Uani 1 1 d . . . . .
H00L H 1.168385 0.360050 1.187582 0.104 Uiso 1 1 calc R U . . .
H00M H 1.036433 0.355086 1.254614 0.104 Uiso 1 1 calc R U . . .
H00N H 1.006026 0.382460 1.159177 0.104 Uiso 1 1 calc R U . . .
C2 C 1.2825(12) 0.3328(3) 0.9672(10) 0.072(3) Uani 1 1 d . . . . .
H00O H 1.314240 0.330842 1.050946 0.107 Uiso 1 1 calc R U . . .
H00P H 1.382709 0.337249 0.946013 0.107 Uiso 1 1 calc R U . . .
H00Q H 1.230892 0.312831 0.931072 0.107 Uiso 1 1 calc R U . . .
C26 C 0.4752(13) 0.5457(2) 0.8973(10) 0.057(3) Uani 1 1 d . . . . .
H00V H 0.472213 0.535453 0.965338 0.069 Uiso 1 1 calc R U . . .
C16 C 0.7827(15) 0.3406(3) 0.4982(10) 0.079(4) Uani 1 1 d . . . . .
H00R H 0.736466 0.360487 0.517611 0.118 Uiso 1 1 calc R U . . .
H00S H 0.820414 0.344294 0.431906 0.118 Uiso 1 1 calc R U . . .
H00T H 0.878112 0.333710 0.564038 0.118 Uiso 1 1 calc R U . . .
C30 C 0.5935(17) 0.5519(3) 0.7472(10) 0.078(4) Uani 1 1 d . . . . .
H00X H 0.672284 0.545857 0.710714 0.094 Uiso 1 1 calc R U . . .
C17 C 0.5071(14) 0.3230(3) 0.3526(8) 0.071(3) Uani 1 1 d . . . . .
H00U H 0.438681 0.304085 0.320900 0.106 Uiso 1 1 calc R U . . .
H00W H 0.561144 0.330541 0.297968 0.106 Uiso 1 1 calc R U . . .
H00Y H 0.435226 0.339864 0.365998 0.106 Uiso 1 1 calc R U . . .
C18 C 0.7270(15) 0.2817(3) 0.4560(10) 0.078(4) Uani 1 1 d . . . . .
H00Z H 0.818632 0.277112 0.527360 0.116 Uiso 1 1 calc R U . . .
H H 0.771652 0.282938 0.392006 0.116 Uiso 1 1 calc R U . . .
HA H 0.643151 0.264566 0.441261 0.116 Uiso 1 1 calc R U . . .
C22 C 0.3262(16) 0.2882(3) 0.6832(11) 0.096(5) Uani 1 1 d . . . . .
H01A H 0.418278 0.287509 0.756527 0.145 Uiso 1 1 calc R U . . .
H01B H 0.242744 0.271884 0.682861 0.145 Uiso 1 1 calc R U . . .
H01C H 0.273384 0.309366 0.673179 0.145 Uiso 1 1 calc R U . . .
C27 C 0.3601(14) 0.5708(3) 0.8499(11) 0.068(3) Uani 1 1 d . . . . .
H011 H 0.280802 0.576989 0.885726 0.082 Uiso 1 1 calc R U . . .
C21 C 0.4796(16) 0.2480(2) 0.6029(12) 0.088(4) Uani 1 1 d . . . . .
H01D H 0.510046 0.242249 0.535157 0.131 Uiso 1 1 calc R U . . .
H01E H 0.400734 0.232217 0.614294 0.131 Uiso 1 1 calc R U . . .
H01F H 0.580848 0.248486 0.670810 0.131 Uiso 1 1 calc R U . . .
C34 C 0.233(3) 0.5000(4) 0.446(2) 0.052(5) Uani 0.65(4) 1 d D . P A 1
H013 H 0.325907 0.489495 0.499575 0.063 Uiso 0.65(4) 1 calc R U P A 1
C28 C 0.3638(15) 0.5860(2) 0.7522(10) 0.067(3) Uani 1 1 d . . . . .
H014 H 0.287071 0.602805 0.720113 0.080 Uiso 1 1 calc R U . . .
C35 C 0.243(3) 0.5335(4) 0.424(2) 0.059(5) Uani 0.65(4) 1 d D . P A 1
H015 H 0.340074 0.545390 0.464089 0.071 Uiso 0.65(4) 1 calc R U P A 1
C4 C 1.1200(14) 0.3649(3) 0.7932(10) 0.069(3) Uani 1 1 d . . . . .
H01G H 1.076186 0.344840 0.753600 0.104 Uiso 1 1 calc R U . . .
H01H H 1.224808 0.370486 0.779497 0.104 Uiso 1 1 calc R U . . .
H01I H 1.037439 0.381959 0.763681 0.104 Uiso 1 1 calc R U . . .
C20 C 0.2511(15) 0.2829(3) 0.4684(10) 0.090(4) Uani 1 1 d . . . . .
H01J H 0.199989 0.304184 0.457103 0.136 Uiso 1 1 calc R U . . .
H01K H 0.166056 0.266905 0.468498 0.136 Uiso 1 1 calc R U . . .
H01L H 0.295664 0.278209 0.405911 0.136 Uiso 1 1 calc R U . . .
C38 C -0.041(3) 0.4988(5) 0.304(3) 0.068(6) Uani 0.65(4) 1 d D . P A 1
H018 H -0.135708 0.487056 0.258247 0.081 Uiso 0.65(4) 1 calc R U P A 1
C37 C -0.033(4) 0.5315(5) 0.283(2) 0.075(7) Uani 0.65(4) 1 d D . P A 1
H019 H -0.124749 0.541931 0.228265 0.090 Uiso 0.65(4) 1 calc R U P A 1
C3 C 1.2220(14) 0.3929(3) 0.9872(12) 0.091(4) Uani 1 1 d . . . . .
H01M H 1.137044 0.409583 0.958772 0.136 Uiso 1 1 calc R U . . .
H01N H 1.324720 0.398966 0.971581 0.136 Uiso 1 1 calc R U . . .
H01O H 1.246726 0.390256 1.070210 0.136 Uiso 1 1 calc R U . . .
C29 C 0.4802(19) 0.5768(3) 0.7005(10) 0.088(4) Uani 1 1 d . . . . .
H01P H 0.483189 0.587435 0.633035 0.106 Uiso 1 1 calc R U . . .
C36 C 0.106(4) 0.5484(4) 0.343(2) 0.061(5) Uani 0.65(4) 1 d D . P A 1
H01Q H 0.110097 0.570624 0.328985 0.074 Uiso 0.65(4) 1 calc R U P A 1
C34A C 0.210(5) 0.5053(7) 0.442(5) 0.061(12) Uani 0.35(4) 1 d D . P A 2
H0 H 0.307147 0.499665 0.503764 0.073 Uiso 0.35(4) 1 calc R U P A 2
C35A C 0.183(6) 0.5375(7) 0.399(4) 0.079(13) Uani 0.35(4) 1 d D . P A 2
H1 H 0.268024 0.553157 0.427441 0.095 Uiso 0.35(4) 1 calc R U P A 2
C36A C 0.031(7) 0.5457(7) 0.315(4) 0.064(10) Uani 0.35(4) 1 d D . P A 2
H01R H 0.015070 0.566987 0.287173 0.077 Uiso 0.35(4) 1 calc R U P A 2
C37A C -0.095(6) 0.5243(9) 0.273(4) 0.064(10) Uani 0.35(4) 1 d D . P A 2
H2 H -0.196990 0.530504 0.216050 0.077 Uiso 0.35(4) 1 calc R U P A 2
C38A C -0.071(4) 0.4928(8) 0.314(5) 0.061(10) Uani 0.35(4) 1 d D . P A 2
H3 H -0.161752 0.478187 0.290855 0.074 Uiso 0.35(4) 1 calc R U P A 2

loop_
_atom_site_aniso_label
_atom_site_aniso_U_11
_atom_site_aniso_U_22
_atom_site_aniso_U_33
_atom_site_aniso_U_23
_atom_site_aniso_U_13
_atom_site_aniso_U_12
Ir1 0.02400(16) 0.02133(16) 0.02791(17) -0.00112(14) 0.00172(12) 0.00260(14)
P1 0.0254(11) 0.0279(11) 0.0301(12) -0.0016(9) -0.0022(10) 0.0036(8)
P2 0.0288(12) 0.0246(11) 0.0296(12) -0.0023(8) 0.0027(10) 0.0011(8)
Cl1 0.0468(14) 0.0314(12) 0.0572(15) -0.0017(10) 0.0064(12) 0.0159(10)
O2 0.030(3) 0.030(3) 0.035(3) -0.009(2) -0.003(3) 0.004(2)
O1 0.036(3) 0.029(3) 0.033(3) -0.006(2) -0.009(3) 0.005(2)
O4 0.050(4) 0.023(3) 0.054(4) -0.011(3) 0.005(3) 0.004(3)
C14 0.032(4) 0.018(4) 0.026(5) -0.001(3) 0.011(4) 0.002(3)
C9 0.023(4) 0.022(4) 0.028(5) -0.001(3) -0.001(4) -0.001(3)
C13 0.026(5) 0.033(5) 0.028(5) -0.006(3) 0.004(4) -0.004(3)
O3 0.057(5) 0.035(4) 0.065(5) -0.016(3) -0.019(4) 0.006(3)
C5 0.042(6) 0.050(6) 0.028(5) 0.003(4) 0.000(4) 0.007(4)
O6 0.043(4) 0.035(4) 0.055(4) 0.011(3) -0.012(3) 0.006(3)
O5 0.053(5) 0.045(4) 0.091(6) 0.001(4) -0.032(4) 0.001(3)
C12 0.026(5) 0.033(5) 0.030(5) 0.002(3) 0.003(4) 0.002(3)
C10 0.032(5) 0.024(4) 0.034(5) -0.002(3) 0.006(4) 0.000(3)
C11 0.033(5) 0.025(4) 0.034(5) -0.002(4) 0.006(4) 0.005(3)
C19 0.035(5) 0.031(5) 0.056(6) -0.009(4) 0.006(5) -0.010(4)
C7 0.086(8) 0.051(7) 0.049(7) 0.017(5) 0.019(6) 0.019(6)
C23 0.042(6) 0.022(4) 0.042(6) -0.005(4) 0.010(5) 0.003(4)
C31 0.035(5) 0.033(5) 0.039(6) -0.006(4) 0.004(4) 0.004(4)
C6 0.063(8) 0.091(9) 0.057(7) 0.006(6) 0.028(6) 0.003(6)
C24 0.055(6) 0.027(5) 0.073(7) -0.015(5) 0.011(6) -0.003(4)
C15 0.041(5) 0.058(6) 0.030(5) 0.003(4) 0.013(4) 0.008(4)
C33 0.057(4) 0.044(4) 0.043(5) 0.014(3) 0.019(3) 0.017(3)
C1 0.033(5) 0.039(5) 0.060(7) -0.005(4) 0.008(5) -0.006(4)
C25 0.063(7) 0.016(4) 0.053(6) -0.012(4) 0.011(5) 0.000(4)
C32 0.041(6) 0.048(6) 0.051(6) 0.015(5) -0.010(5) 0.013(4)
C8 0.079(9) 0.082(8) 0.033(6) -0.014(5) -0.002(6) 0.009(6)
C2 0.031(6) 0.076(8) 0.099(9) 0.013(6) 0.008(6) 0.008(5)
C26 0.061(7) 0.040(6) 0.072(8) -0.001(5) 0.023(6) -0.004(5)
C16 0.067(8) 0.112(10) 0.066(8) 0.003(7) 0.033(7) -0.029(7)
C30 0.118(11) 0.055(7) 0.078(9) -0.003(6) 0.054(8) 0.022(7)
C17 0.075(8) 0.099(9) 0.031(6) 0.010(6) 0.009(6) 0.015(7)
C18 0.087(9) 0.088(9) 0.065(8) -0.001(6) 0.035(7) 0.041(7)
C22 0.077(9) 0.122(11) 0.114(11) -0.029(9) 0.064(9) -0.051(8)
C27 0.064(8) 0.051(7) 0.091(10) 0.000(6) 0.028(7) 0.013(5)
C21 0.084(9) 0.034(6) 0.138(12) 0.006(7) 0.027(9) -0.013(6)
C34 0.058(5) 0.042(4) 0.056(9) 0.013(5) 0.017(6) 0.017(4)
C28 0.080(9) 0.042(6) 0.070(8) -0.001(6) 0.013(7) 0.017(6)
C35 0.052(7) 0.044(4) 0.077(11) 0.020(5) 0.015(6) 0.019(4)
C4 0.055(7) 0.065(8) 0.094(9) 0.021(6) 0.035(7) 0.004(5)
C20 0.067(8) 0.097(10) 0.075(9) 0.009(7) -0.020(7) -0.040(7)
C38 0.062(6) 0.059(5) 0.072(9) 0.034(6) 0.008(7) 0.010(4)
C37 0.057(8) 0.061(6) 0.094(12) 0.041(6) 0.006(8) 0.011(4)
C3 0.052(8) 0.064(8) 0.148(13) -0.027(8) 0.023(8) -0.028(6)
C29 0.153(14) 0.055(8) 0.064(9) 0.013(6) 0.045(9) 0.024(8)
C36 0.048(8) 0.055(6) 0.080(12) 0.030(5) 0.019(7) 0.018(4)
C34A 0.060(10) 0.042(5) 0.072(18) 0.015(7) 0.008(11) 0.018(6)
C35A 0.061(12) 0.046(5) 0.11(2) 0.028(8) -0.001(13) 0.014(7)
C36A 0.052(13) 0.046(8) 0.09(2) 0.027(9) 0.013(11) 0.015(6)
C37A 0.056(10) 0.050(8) 0.079(17) 0.029(10) 0.012(11) 0.012(5)
C38A 0.059(6) 0.048(7) 0.069(18) 0.026(8) 0.010(9) 0.011(4)

loop_
_atom_type_symbol
_atom_type_description
_atom_type_scat_dispersion_real
_atom_type_scat_dispersion_imag
_atom_type_scat_source
C C 0.0033 0.0016 'International Tables Vol C Tables 4.2.6.8 and 6.1.1.4'
H H 0.0000 0.0000 'International Tables Vol C Tables 4.2.6.8 and 6.1.1.4'
Cl Cl 0.1484 0.1585 'International Tables Vol C Tables 4.2.6.8 and 6.1.1.4'
Ir Ir -1.4442 7.9887 'International Tables Vol C Tables 4.2.6.8 and 6.1.1.4'
O O 0.0106 0.0060 'International Tables Vol C Tables 4.2.6.8 and 6.1.1.4'
P P 0.1023 0.0942 'International Tables Vol C Tables 4.2.6.8 and 6.1.1.4'

loop_
_geom_angle_atom_site_label_1
_geom_angle_atom_site_label_2
_geom_angle_atom_site_label_3
_geom_angle
_geom_angle_site_symmetry_1
_geom_angle_site_symmetry_3
_geom_angle_publ_flag
P1 Ir1 P2 160.63(7) . . ?
P1 Ir1 Cl1 99.65(8) . . ?
P2 Ir1 Cl1 99.03(7) . . ?
C14 Ir1 P1 80.1(2) . . ?
C14 Ir1 P2 80.7(2) . . ?
C14 Ir1 Cl1 172.6(2) . . ?
O1 P1 Ir1 103.4(2) . . ?
O1 P1 C5 100.3(4) . . ?
O1 P1 C1 100.5(4) . . ?
C5 P1 Ir1 121.3(3) . . ?
C5 P1 C1 114.3(4) . . ?
C1 P1 Ir1 112.9(3) . . ?
O2 P2 Ir1 103.7(2) . . ?
O2 P2 C19 100.0(4) . . ?
O2 P2 C15 100.3(3) . . ?
C19 P2 Ir1 120.2(3) . . ?
C19 P2 C15 114.5(4) . . ?
C15 P2 Ir1 113.9(3) . . ?
C13 O2 P2 115.9(5) . . ?
C9 O1 P1 116.5(4) . . ?
C23 O4 C24 115.4(7) . . ?
C9 C14 Ir1 121.8(6) . . ?
C9 C14 C13 118.4(7) . . ?
C13 C14 Ir1 119.8(5) . . ?
O1 C9 C14 117.9(6) . . ?
O1 C9 C10 119.6(6) . . ?
C14 C9 C10 122.5(7) . . ?
O2 C13 C14 119.7(7) . . ?
O2 C13 C12 119.1(7) . . ?
C14 C13 C12 121.2(7) . . ?
C7 C5 P1 108.4(6) . . ?
C6 C5 P1 106.3(6) . . ?
C6 C5 C7 109.4(8) . . ?
C8 C5 P1 112.4(7) . . ?
C8 C5 C7 111.1(8) . . ?
C8 C5 C6 109.1(8) . . ?
C31 O6 C32 117.4(7) . . ?
C13 C12 C31 121.7(7) . . ?
C11 C12 C13 117.8(7) . . ?
C11 C12 C31 120.5(7) . . ?
C9 C10 C23 121.3(7) . . ?
C11 C10 C9 117.4(7) . . ?
C11 C10 C23 121.0(7) . . ?
C12 C11 H00H 118.8 . . ?
C10 C11 C12 122.5(7) . . ?
C10 C11 H00H 118.8 . . ?
C22 C19 P2 106.9(6) . . ?
C22 C19 C21 108.4(9) . . ?
C22 C19 C20 109.9(9) . . ?
C21 C19 P2 108.2(7) . . ?
C20 C19 P2 113.3(7) . . ?
C20 C19 C21 110.0(9) . . ?
C5 C7 H00A 109.5 . . ?
C5 C7 H00B 109.5 . . ?
C5 C7 H00C 109.5 . . ?
H00A C7 H00B 109.5 . . ?
H00A C7 H00C 109.5 . . ?
H00B C7 H00C 109.5 . . ?
O4 C23 C10 110.6(7) . . ?
O3 C23 O4 122.7(7) . . ?
O3 C23 C10 126.7(7) . . ?
O6 C31 C12 110.9(7) . . ?
O5 C31 O6 122.8(8) . . ?
O5 C31 C12 126.3(8) . . ?
C5 C6 H00D 109.5 . . ?
C5 C6 H00E 109.5 . . ?
C5 C6 H00F 109.5 . . ?
H00D C6 H00E 109.5 . . ?
H00D C6 H00F 109.5 . . ?
H00E C6 H00F 109.5 . . ?
O4 C24 H00G 110.4 . . ?
O4 C24 H00I 110.4 . . ?
O4 C24 C25 106.7(7) . . ?
H00G C24 H00I 108.6 . . ?
C25 C24 H00G 110.4 . . ?
C25 C24 H00I 110.4 . . ?
C16 C15 P2 105.1(6) . . ?
C17 C15 P2 114.1(6) . . ?
C17 C15 C16 108.6(8) . . ?
C17 C15 C18 110.2(8) . . ?
C18 C15 P2 110.2(7) . . ?
C18 C15 C16 108.3(9) . . ?
C34 C33 C32 119.3(10) . . ?
C34 C33 C38 116.7(13) . . ?
C38 C33 C32 123.7(13) . . ?
C34A C33 C32 129.9(16) . . ?
C34A C33 C38A 119.2(19) . . ?
C38A C33 C32 110.1(16) . . ?
C2 C1 P1 110.2(7) . . ?
C2 C1 C4 107.5(8) . . ?
C4 C1 P1 104.1(6) . . ?
C3 C1 P1 113.0(7) . . ?
C3 C1 C2 112.4(9) . . ?
C3 C1 C4 109.1(9) . . ?
C26 C25 C24 121.5(9) . . ?
C26 C25 C30 116.9(9) . . ?
C30 C25 C24 121.5(10) . . ?
O6 C32 C33 108.9(8) . . ?
O6 C32 H00J 109.9 . . ?
O6 C32 H00K 109.9 . . ?
C33 C32 H00J 109.9 . . ?
C33 C32 H00K 109.9 . . ?
H00J C32 H00K 108.3 . . ?
C5 C8 H00L 109.5 . . ?
C5 C8 H00M 109.5 . . ?
C5 C8 H00N 109.5 . . ?
H00L C8 H00M 109.5 . . ?
H00L C8 H00N 109.5 . . ?
H00M C8 H00N 109.5 . . ?
C1 C2 H00O 109.5 . . ?
C1 C2 H00P 109.5 . . ?
C1 C2 H00Q 109.5 . . ?
H00O C2 H00P 109.5 . . ?
H00O C2 H00Q 109.5 . . ?
H00P C2 H00Q 109.5 . . ?
C25 C26 H00V 119.0 . . ?
C25 C26 C27 121.9(10) . . ?
C27 C26 H00V 119.0 . . ?
C15 C16 H00R 109.5 . . ?
C15 C16 H00S 109.5 . . ?
C15 C16 H00T 109.5 . . ?
H00R C16 H00S 109.5 . . ?
H00R C16 H00T 109.5 . . ?
H00S C16 H00T 109.5 . . ?
C25 C30 H00X 119.4 . . ?
C25 C30 C29 121.2(11) . . ?
C29 C30 H00X 119.4 . . ?
C15 C17 H00U 109.5 . . ?
C15 C17 H00W 109.5 . . ?
C15 C17 H00Y 109.5 . . ?
H00U C17 H00W 109.5 . . ?
H00U C17 H00Y 109.5 . . ?
H00W C17 H00Y 109.5 . . ?
C15 C18 H00Z 109.5 . . ?
C15 C18 H 109.5 . . ?
C15 C18 HA 109.5 . . ?
H00Z C18 H 109.5 . . ?
H00Z C18 HA 109.5 . . ?
H C18 HA 109.5 . . ?
C19 C22 H01A 109.5 . . ?
C19 C22 H01B 109.5 . . ?
C19 C22 H01C 109.5 . . ?
H01A C22 H01B 109.5 . . ?
H01A C22 H01C 109.5 . . ?
H01B C22 H01C 109.5 . . ?
C26 C27 H011 120.1 . . ?
C28 C27 C26 119.7(11) . . ?
C28 C27 H011 120.1 . . ?
C19 C21 H01D 109.5 . . ?
C19 C21 H01E 109.5 . . ?
C19 C21 H01F 109.5 . . ?
H01D C21 H01E 109.5 . . ?
H01D C21 H01F 109.5 . . ?
H01E C21 H01F 109.5 . . ?
C33 C34 H013 119.7 . . ?
C33 C34 C35 120.6(14) . . ?
C35 C34 H013 119.7 . . ?
C27 C28 H014 120.1 . . ?
C27 C28 C29 119.8(11) . . ?
C29 C28 H014 120.1 . . ?
C34 C35 H015 120.5 . . ?
C36 C35 C34 119.0(15) . . ?
C36 C35 H015 120.5 . . ?
C1 C4 H01G 109.5 . . ?
C1 C4 H01H 109.5 . . ?
C1 C4 H01I 109.5 . . ?
H01G C4 H01H 109.5 . . ?
H01G C4 H01I 109.5 . . ?
H01H C4 H01I 109.5 . . ?
C19 C20 H01J 109.5 . . ?
C19 C20 H01K 109.5 . . ?
C19 C20 H01L 109.5 . . ?
H01J C20 H01K 109.5 . . ?
H01J C20 H01L 109.5 . . ?
H01K C20 H01L 109.5 . . ?
C33 C38 H018 118.7 . . ?
C37 C38 C33 122.6(17) . . ?
C37 C38 H018 118.7 . . ?
C38 C37 H019 120.2 . . ?
C36 C37 C38 119.6(15) . . ?
C36 C37 H019 120.2 . . ?
C1 C3 H01M 109.5 . . ?
C1 C3 H01N 109.5 . . ?
C1 C3 H01O 109.5 . . ?
H01M C3 H01N 109.5 . . ?
H01M C3 H01O 109.5 . . ?
H01N C3 H01O 109.5 . . ?
C30 C29 H01P 119.8 . . ?
C28 C29 C30 120.4(11) . . ?
C28 C29 H01P 119.8 . . ?
C35 C36 H01Q 119.4 . . ?
C37 C36 C35 121.2(14) . . ?
C37 C36 H01Q 119.4 . . ?
C33 C34A H0 121.1 . . ?
C33 C34A C35A 118(2) . . ?
C35A C34A H0 121.1 . . ?
C34A C35A H1 120.2 . . ?
C36A C35A C34A 120(2) . . ?
C36A C35A H1 120.2 . . ?
C35A C36A H01R 118.8 . . ?
C37A C36A C35A 122(2) . . ?
C37A C36A H01R 118.8 . . ?
C36A C37A H2 120.7 . . ?
C36A C37A C38A 119(2) . . ?
C38A C37A H2 120.7 . . ?
C33 C38A H3 119.4 . . ?
C37A C38A C33 121(2) . . ?
C37A C38A H3 119.4 . . ?

loop_
_geom_bond_atom_site_label_1
_geom_bond_atom_site_label_2
_geom_bond_distance
_geom_bond_site_symmetry_2
_geom_bond_publ_flag
Ir1 P1 2.286(2) . ?
Ir1 P2 2.293(2) . ?
Ir1 Cl1 2.388(2) . ?
Ir1 C14 2.023(7) . ?
P1 O1 1.670(5) . ?
P1 C5 1.861(9) . ?
P1 C1 1.866(9) . ?
P2 O2 1.663(5) . ?
P2 C19 1.854(8) . ?
P2 C15 1.869(9) . ?
O2 C13 1.367(9) . ?
O1 C9 1.373(8) . ?
O4 C23 1.353(9) . ?
O4 C24 1.450(9) . ?
C14 C9 1.376(10) . ?
C14 C13 1.401(10) . ?
C9 C10 1.401(10) . ?
C13 C12 1.407(10) . ?
O3 C23 1.190(10) . ?
C5 C7 1.541(12) . ?
C5 C6 1.539(13) . ?
C5 C8 1.537(13) . ?
O6 C31 1.328(9) . ?
O6 C32 1.436(10) . ?
O5 C31 1.189(10) . ?
C12 C11 1.395(10) . ?
C12 C31 1.492(11) . ?
C10 C11 1.388(11) . ?
C10 C23 1.498(11) . ?
C11 H00H 0.9300 . ?
C19 C22 1.500(14) . ?
C19 C21 1.533(13) . ?
C19 C20 1.514(13) . ?
C7 H00A 0.9600 . ?
C7 H00B 0.9600 . ?
C7 H00C 0.9600 . ?
C6 H00D 0.9600 . ?
C6 H00E 0.9600 . ?
C6 H00F 0.9600 . ?
C24 H00G 0.9700 . ?
C24 H00I 0.9700 . ?
C24 C25 1.495(12) . ?
C15 C16 1.539(13) . ?
C15 C17 1.522(12) . ?
C15 C18 1.522(12) . ?
C33 C32 1.494(12) . ?
C33 C34 1.375(15) . ?
C33 C38 1.384(15) . ?
C33 C34A 1.371(19) . ?
C33 C38A 1.389(19) . ?
C1 C2 1.528(12) . ?
C1 C4 1.533(14) . ?
C1 C3 1.526(13) . ?
C25 C26 1.365(13) . ?
C25 C30 1.373(14) . ?
C32 H00J 0.9700 . ?
C32 H00K 0.9700 . ?
C8 H00L 0.9600 . ?
C8 H00M 0.9600 . ?
C8 H00N 0.9600 . ?
C2 H00O 0.9600 . ?
C2 H00P 0.9600 . ?
C2 H00Q 0.9600 . ?
C26 H00V 0.9300 . ?
C26 C27 1.389(13) . ?
C16 H00R 0.9600 . ?
C16 H00S 0.9600 . ?
C16 H00T 0.9600 . ?
C30 H00X 0.9300 . ?
C30 C29 1.376(15) . ?
C17 H00U 0.9600 . ?
C17 H00W 0.9600 . ?
C17 H00Y 0.9600 . ?
C18 H00Z 0.9600 . ?
C18 H 0.9600 . ?
C18 HA 0.9600 . ?
C22 H01A 0.9600 . ?
C22 H01B 0.9600 . ?
C22 H01C 0.9600 . ?
C27 H011 0.9300 . ?
C27 C28 1.342(15) . ?
C21 H01D 0.9600 . ?
C21 H01E 0.9600 . ?
C21 H01F 0.9600 . ?
C34 H013 0.9300 . ?
C34 C35 1.408(16) . ?
C28 H014 0.9300 . ?
C28 C29 1.359(16) . ?
C35 H015 0.9300 . ?
C35 C36 1.37(2) . ?
C4 H01G 0.9600 . ?
C4 H01H 0.9600 . ?
C4 H01I 0.9600 . ?
C20 H01J 0.9600 . ?
C20 H01K 0.9600 . ?
C20 H01L 0.9600 . ?
C38 H018 0.9300 . ?
C38 C37 1.370(18) . ?
C37 H019 0.9300 . ?
C37 C36 1.33(2) . ?
C3 H01M 0.9600 . ?
C3 H01N 0.9600 . ?
C3 H01O 0.9600 . ?
C29 H01P 0.9300 . ?
C36 H01Q 0.9300 . ?
C34A H0 0.9300 . ?
C34A C35A 1.41(2) . ?
C35A H1 0.9300 . ?
C35A C36A 1.37(2) . ?
C36A H01R 0.9300 . ?
C36A C37A 1.33(2) . ?
C37A H2 0.9300 . ?
C37A C38A 1.37(2) . ?
C38A H3 0.9300 . ?

loop_
_geom_torsion_atom_site_label_1
_geom_torsion_atom_site_label_2
_geom_torsion_atom_site_label_3
_geom_torsion_atom_site_label_4
_geom_torsion
_geom_torsion_site_symmetry_1
_geom_torsion_site_symmetry_2
_geom_torsion_site_symmetry_3
_geom_torsion_site_symmetry_4
_geom_torsion_publ_flag
Ir1 P1 O1 C9 -4.0(6) . . . . ?
Ir1 P1 C5 C7 65.4(7) . . . . ?
Ir1 P1 C5 C6 -52.1(7) . . . . ?
Ir1 P1 C5 C8 -171.4(6) . . . . ?
Ir1 P1 C1 C2 -87.0(7) . . . . ?
Ir1 P1 C1 C4 28.0(7) . . . . ?
Ir1 P1 C1 C3 146.3(7) . . . . ?
Ir1 P2 O2 C13 5.1(6) . . . . ?
Ir1 P2 C19 C22 48.4(8) . . . . ?
Ir1 P2 C19 C21 -68.2(8) . . . . ?
Ir1 P2 C19 C20 169.6(7) . . . . ?
Ir1 P2 C15 C16 -35.2(7) . . . . ?
Ir1 P2 C15 C17 -154.0(6) . . . . ?
Ir1 P2 C15 C18 81.3(7) . . . . ?
Ir1 C14 C9 O1 -5.5(10) . . . . ?
Ir1 C14 C9 C10 173.8(6) . . . . ?
Ir1 C14 C13 O2 0.0(10) . . . . ?
Ir1 C14 C13 C12 -178.4(6) . . . . ?
P1 O1 C9 C14 6.2(9) . . . . ?
P1 O1 C9 C10 -173.2(6) . . . . ?
P2 O2 C13 C14 -3.9(9) . . . . ?
P2 O2 C13 C12 174.6(6) . . . . ?
O2 P2 C19 C22 -64.0(8) . . . . ?
O2 P2 C19 C21 179.4(7) . . . . ?
O2 P2 C19 C20 57.3(8) . . . . ?
O2 P2 C15 C16 74.9(7) . . . . ?
O2 P2 C15 C17 -43.9(8) . . . . ?
O2 P2 C15 C18 -168.5(7) . . . . ?
O2 C13 C12 C11 -174.8(7) . . . . ?
O2 C13 C12 C31 6.1(12) . . . . ?
O1 P1 C5 C7 178.1(6) . . . . ?
O1 P1 C5 C6 60.7(7) . . . . ?
O1 P1 C5 C8 -58.7(7) . . . . ?
O1 P1 C1 C2 163.5(7) . . . . ?
O1 P1 C1 C4 -81.5(6) . . . . ?
O1 P1 C1 C3 36.7(8) . . . . ?
O1 C9 C10 C11 -175.5(7) . . . . ?
O1 C9 C10 C23 10.3(12) . . . . ?
O4 C24 C25 C26 90.9(10) . . . . ?
O4 C24 C25 C30 -89.6(11) . . . . ?
C14 C9 C10 C11 5.2(12) . . . . ?
C14 C9 C10 C23 -169.0(7) . . . . ?
C14 C13 C12 C11 3.6(12) . . . . ?
C14 C13 C12 C31 -175.5(7) . . . . ?
C9 C14 C13 O2 177.8(7) . . . . ?
C9 C14 C13 C12 -0.7(11) . . . . ?
C9 C10 C11 C12 -2.1(12) . . . . ?
C9 C10 C23 O4 178.4(7) . . . . ?
C9 C10 C23 O3 0.1(14) . . . . ?
C13 C14 C9 O1 176.8(7) . . . . ?
C13 C14 C9 C10 -3.9(12) . . . . ?
C13 C12 C11 C10 -2.2(12) . . . . ?
C13 C12 C31 O6 -156.1(8) . . . . ?
C13 C12 C31 O5 25.4(14) . . . . ?
C5 P1 O1 C9 -129.8(6) . . . . ?
C5 P1 C1 C2 57.1(8) . . . . ?
C5 P1 C1 C4 172.1(6) . . . . ?
C5 P1 C1 C3 -69.7(9) . . . . ?
C11 C12 C31 O6 24.8(11) . . . . ?
C11 C12 C31 O5 -153.7(10) . . . . ?
C11 C10 C23 O4 4.4(11) . . . . ?
C11 C10 C23 O3 -173.9(9) . . . . ?
C19 P2 O2 C13 129.8(6) . . . . ?
C19 P2 C15 C16 -179.0(7) . . . . ?
C19 P2 C15 C17 62.1(8) . . . . ?
C19 P2 C15 C18 -62.5(8) . . . . ?
C23 O4 C24 C25 -178.8(8) . . . . ?
C23 C10 C11 C12 172.2(8) . . . . ?
C31 O6 C32 C33 -176.2(8) . . . . ?
C31 C12 C11 C10 176.9(8) . . . . ?
C24 O4 C23 O3 5.8(13) . . . . ?
C24 O4 C23 C10 -172.6(7) . . . . ?
C24 C25 C26 C27 -179.7(9) . . . . ?
C24 C25 C30 C29 -180.0(11) . . . . ?
C15 P2 O2 C13 -112.8(6) . . . . ?
C15 P2 C19 C22 -170.3(7) . . . . ?
C15 P2 C19 C21 73.2(8) . . . . ?
C15 P2 C19 C20 -49.0(9) . . . . ?
C33 C34 C35 C36 -2(4) . . . . ?
C33 C38 C37 C36 4(4) . . . . ?
C33 C34A C35A C36A 6(8) . . . . ?
C1 P1 O1 C9 112.9(6) . . . . ?
C1 P1 C5 C7 -75.3(7) . . . . ?
C1 P1 C5 C6 167.2(6) . . . . ?
C1 P1 C5 C8 47.8(8) . . . . ?
C25 C26 C27 C28 -0.6(17) . . . . ?
C25 C30 C29 C28 0(2) . . . . ?
C32 O6 C31 O5 2.3(14) . . . . ?
C32 O6 C31 C12 -176.2(8) . . . . ?
C32 C33 C34 C35 180.0(19) . . . . ?
C32 C33 C38 C37 179(2) . . . . ?
C32 C33 C34A C35A 179(3) . . . . ?
C32 C33 C38A C37A -177(4) . . . . ?
C26 C25 C30 C29 -0.5(17) . . . . ?
C26 C27 C28 C29 0.0(18) . . . . ?
C30 C25 C26 C27 0.8(15) . . . . ?
C27 C28 C29 C30 0(2) . . . . ?
C34 C33 C32 O6 3(2) . . . . ?
C34 C33 C38 C37 -7(4) . . . . ?
C34 C35 C36 C37 -1(3) . . . . ?
C38 C33 C32 O6 177.1(19) . . . . ?
C38 C33 C34 C35 6(4) . . . . ?
C38 C37 C36 C35 0(4) . . . . ?
C34A C33 C32 O6 -3(4) . . . . ?
C34A C33 C38A C37A 13(8) . . . . ?
C34A C35A C36A C37A 0(7) . . . . ?
C35A C36A C37A C38A 0(6) . . . . ?
C36A C37A C38A C33 -6(7) . . . . ?
C38A C33 C32 O6 -173(3) . . . . ?
C38A C33 C34A C35A -12(8) . . . . ?
